data_4112318
loop_
_publ_author_name
'Elisa Barea'
'Jorge A. R. Navarro'
'Juan M. Salas'
'Norberto Masciocchi'
'Simona Galli'
'Angelo Sironi'

_publ_contact_author_address
;
     Departamento de Quimica Inorganica
     Facultad de Ciencias
     Universidad de Granada
     18071 Granada
     SPAIN
;
_publ_contact_author_email jarn@ugr.es
_publ_contact_author_fax 34-58-248526
_publ_contact_author_name 'Jorge A. R. Navarro '
_publ_contact_author_phone 34-58-248525
_publ_section_title
;
 Mineralomimetic Sodalite- and Muscovite-Type Coordination Frameworks.
 Dynamic Crystal-to-Crystal Interconversion Processes Sensitive to Ion
 Pair Recognition
;
_journal_name_full 'Journal of the American Chemical Society'
_journal_page_first 3014
_journal_page_last 3015
_journal_paper_doi 10.1021/ja039472e
_journal_volume 126
_journal_year 2004
_chemical_formula_sum 'C17 H20 Cu2 N9 O10 Rb'
_chemical_formula_weight 722.96
_chemical_name_common '[(Cu(2-pymo)2)2RbNO3(H2O)]n.nMeOH'
_space_group_IT_number 33
_symmetry_cell_setting orthorhombic
_symmetry_space_group_name_Hall 'P 2c -2n'
_symmetry_space_group_name_H-M 'P n a 21'
_atom_sites_solution_primary direct
_atom_sites_solution_secondary difmap
_audit_creation_method SHELXL-97
_cell_angle_alpha 90.00
_cell_angle_beta 90.00
_cell_angle_gamma 90.00
_cell_formula_units_Z 4
_cell_length_a 18.7829(19)
_cell_length_b 11.0197(11)
_cell_length_c 11.4504(11)
_cell_measurement_temperature 100(2)
_cell_volume 2370.0(4)
_computing_data_reduction XPREP
_computing_molecular_graphics XP
_computing_publication_material 'SHELXL-97 (Sheldrick, 1997)'
_computing_structure_refinement 'SHELXL-97 (Sheldrick, 1997)'
_computing_structure_solution 'SHELXS-97 (Sheldrick, 1997)'
_diffrn_ambient_temperature 100(2)
_diffrn_measured_fraction_theta_full 0.928
_diffrn_measured_fraction_theta_max 0.928
_diffrn_measurement_device_type Enraf-Nonius-KappaCCD
_diffrn_radiation_monochromator graphite
_diffrn_radiation_source 'fine-focus sealed tube'
_diffrn_radiation_type MoK\a
_diffrn_radiation_wavelength 0.71073
_diffrn_reflns_av_R_equivalents 0.0385
_diffrn_reflns_av_sigmaI/netI 0.0534
_diffrn_reflns_limit_h_max 18
_diffrn_reflns_limit_h_min -24
_diffrn_reflns_limit_k_max 14
_diffrn_reflns_limit_k_min -14
_diffrn_reflns_limit_l_max 13
_diffrn_reflns_limit_l_min -14
_diffrn_reflns_number 12542
_diffrn_reflns_theta_full 28.06
_diffrn_reflns_theta_max 28.06
_diffrn_reflns_theta_min 2.14
_diffrn_standards_decay_% none
_exptl_absorpt_coefficient_mu 3.910
_exptl_absorpt_correction_T_max 0.696
_exptl_absorpt_correction_T_min 0.352
_exptl_absorpt_correction_type multi-scan
_exptl_crystal_colour brown
_exptl_crystal_density_diffrn 2.026
_exptl_crystal_description tabullar
_exptl_crystal_F_000 1440
_exptl_crystal_size_max 0.2
_exptl_crystal_size_mid 0.15
_exptl_crystal_size_min 0.1
_refine_diff_density_max 3.306
_refine_diff_density_min -1.881
_refine_diff_density_rms 0.269
_refine_ls_abs_structure_details 'Flack H D (1983), Acta Cryst. A39, 876-881'
_refine_ls_abs_structure_Flack 0.00
_refine_ls_extinction_method none
_refine_ls_goodness_of_fit_ref 1.077
_refine_ls_matrix_type full
_refine_ls_number_parameters 343
_refine_ls_number_reflns 4776
_refine_ls_number_restraints 1
_refine_ls_restrained_S_all 1.077
_refine_ls_R_factor_all 0.0813
_refine_ls_R_factor_gt 0.0625
_refine_ls_shift/su_max 0.301
_refine_ls_shift/su_mean 0.003
_refine_ls_structure_factor_coef Fsqd
_refine_ls_weighting_details 'w=1/[\s^2^(Fo^2^)+(0.1272P)^2^+5.6308P] where P=(Fo^2^+2Fc^2^)/3'
_refine_ls_weighting_scheme calc
_refine_ls_wR_factor_gt 0.1778
_refine_ls_wR_factor_ref 0.1935
_reflns_number_gt 3840
_reflns_number_total 4776
_reflns_threshold_expression >2sigma(I)
_cod_data_source_file ja039472esi20031107_042030_3.cif
_cod_data_source_block RbNO3@1O
_cod_depositor_comments
;
The following automatic conversions were performed:

'_symmetry_cell_setting' tag value 'Orthorrombic' was replaced with
'orthorhombic' value as specified in the replacement file
'/home/robertas/cod-tools/perl-scripts/inputs/replacement_values.lst'.

Automatic conversion script
Id: cif_fix_values 3143 2015-03-26 13:38:13Z robertas 

The following automatic conversions were performed:

'_refine_ls_weighting_scheme' value 'calc
w=1/[\s^2^(Fo^2^)+(0.1272P)^2^+5.6308P] where P=(Fo^2^+2Fc^2^)/3' was
changed to 'calc'. New tag '_refine_ls_weighting_details' was
created. The value of the new tag was set to
'w=1/[\s^2^(Fo^2^)+(0.1272P)^2^+5.6308P] where P=(Fo^2^+2Fc^2^)/3'.

Automatic conversion script
Id: cif_fix_values 3143 2015-03-26 13:38:13Z robertas 
;
_cod_database_code 4112318

loop_
_symmetry_equiv_pos_as_xyz
'x, y, z'
'-x, -y, z+1/2'
'x+1/2, -y+1/2, z'
'-x+1/2, y+1/2, z+1/2'

loop_
_atom_site_label
_atom_site_type_symbol
_atom_site_fract_x
_atom_site_fract_y
_atom_site_fract_z
_atom_site_U_iso_or_equiv
_atom_site_adp_type
_atom_site_occupancy
_atom_site_calc_flag
Rb1 Rb 0.13595(4) 0.92547(6) 0.94725(16) 0.0198(2) Uani 1 d
Cu2 Cu 0.25756(5) 1.16826(9) 1.19071(9) 0.0053(2) Uani 1 d
Cu3 Cu 0.24966(5) 0.67210(10) 1.19140(9) 0.0068(3) Uani 1 d
O2B O 0.2022(3) 0.7017(4) 0.9408(7) 0.0097(10) Uani 1 d
O2 O 0.2254(4) 0.9247(6) 1.1509(6) 0.0080(14) Uani 1 d
N1C N 0.1905(4) 0.5262(8) 1.1605(6) 0.0076(16) Uani 1 d
O2A O 0.2097(3) 1.1441(4) 0.9436(8) 0.0102(10) Uani 1 d
N1 N 0.3204(4) 1.0242(7) 1.2245(7) 0.0081(16) Uani 1 d
C4B C 0.3640(5) 0.5899(10) 1.0401(10) 0.014(2) Uani 1 d
N3A N 0.3103(4) 1.2027(7) 1.0441(6) 0.0066(16) Uani 1 d
N3 N 0.3163(4) 0.8104(7) 1.2250(7) 0.0078(16) Uani 1 d
N3B N 0.2999(4) 0.6369(8) 1.0423(7) 0.0077(16) Uani 1 d
C5C C 0.0877(6) 0.4126(9) 1.0982(10) 0.015(2) Uani 1 d
C2B C 0.2639(4) 0.6566(6) 0.9387(12) 0.0096(14) Uani 1 d
O2W O 0.0146(4) 1.0772(6) 1.1174(6) 0.0166(15) Uani 1 d
C5 C 0.4187(6) 0.9122(9) 1.2938(9) 0.012(2) Uani 1 d
C4A C 0.3778(5) 1.2380(9) 1.0395(8) 0.012(2) Uani 1 d
C2A C 0.2724(4) 1.1837(6) 0.9410(11) 0.0081(13) Uani 1 d
C1ME C 0.4036(5) 0.9081(7) 0.9332(12) 0.020(2) Uani 1 d
C6C C 0.1228(5) 0.5208(9) 1.1190(9) 0.012(2) Uani 1 d
C6 C 0.3855(5) 1.0200(9) 1.2720(8) 0.0084(18) Uani 1 d
C4 C 0.3819(5) 0.8101(9) 1.2726(8) 0.0089(18) Uani 1 d
O2N O 0.0261(4) 0.8258(7) 0.7685(6) 0.0211(17) Uani 1 d
C2 C 0.2850(5) 0.9187(7) 1.1995(8) 0.0038(16) Uani 1 d
O1N O 0.0290(4) 1.0227(6) 0.7640(6) 0.0151(14) Uani 1 d
O1W O 0.0346(4) 0.7940(7) 1.1024(6) 0.0211(16) Uani 1 d
N1N N 0.0136(4) 0.9238(6) 0.7164(7) 0.0127(16) Uani 1 d
C5B C 0.3981(4) 0.5579(6) 0.9356(10) 0.0096(15) Uani 1 d
C5A C 0.4124(4) 1.2601(6) 0.9325(9) 0.0095(15) Uani 1 d
N1A N 0.3047(4) 1.2078(7) 0.8362(7) 0.0100(17) Uani 1 d
N1B N 0.2961(4) 0.6290(7) 0.8358(7) 0.0075(16) Uani 1 d
C6A C 0.3738(5) 1.2439(9) 0.8351(9) 0.0116(19) Uani 1 d
C6B C 0.3617(5) 0.5780(9) 0.8369(9) 0.009(2) Uani 1 d
C2C C 0.2266(6) 0.4218(8) 1.1868(11) 0.016(2) Uani 1 d
N3C N 0.1941(4) 0.3108(7) 1.1601(6) 0.0073(16) Uani 1 d
C4C C 0.1279(6) 0.3066(9) 1.1214(9) 0.014(2) Uani 1 d
O1ME O 0.4715(3) 0.8492(6) 0.9273(7) 0.0238(16) Uani 1 d
O2C O 0.2876(4) 0.4241(6) 1.2268(6) 0.0101(14) Uani 1 d

loop_
_atom_site_aniso_label
_atom_site_aniso_U_11
_atom_site_aniso_U_22
_atom_site_aniso_U_33
_atom_site_aniso_U_23
_atom_site_aniso_U_13
_atom_site_aniso_U_12
Rb1 0.0255(5) 0.0154(4) 0.0185(4) 0.0000(6) -0.0013(5) -0.0002(3)
Cu2 0.0110(5) 0.0019(5) 0.0030(5) -0.0002(6) 0.0000(5) 0.0002(3)
Cu3 0.0133(5) 0.0037(6) 0.0034(5) 0.0000(6) -0.0004(5) 0.0008(4)
O2B 0.011(3) 0.008(2) 0.010(2) 0.005(3) -0.001(3) 0.0081(18)
O2 0.006(3) 0.010(3) 0.009(3) 0.001(2) -0.004(2) 0.001(2)
N1C 0.010(4) 0.013(4) 0.000(4) 0.005(3) 0.000(2) 0.003(3)
O2A 0.014(3) 0.007(2) 0.010(2) 0.003(3) 0.001(4) -0.0070(19)
N1 0.015(4) 0.005(4) 0.005(4) 0.009(3) 0.001(3) -0.001(3)
C4B 0.018(5) 0.009(5) 0.016(5) -0.001(4) 0.001(4) -0.002(4)
N3A 0.011(4) 0.008(4) 0.001(3) 0.000(3) -0.006(3) 0.005(3)
N3 0.014(4) 0.007(4) 0.003(4) -0.002(3) -0.003(3) -0.003(3)
N3B 0.011(4) 0.006(4) 0.006(4) -0.001(3) -0.002(3) -0.004(3)
C5C 0.016(5) 0.014(6) 0.015(5) -0.005(4) -0.002(4) 0.001(4)
C2B 0.014(4) 0.002(3) 0.013(4) 0.001(5) -0.001(5) -0.002(2)
O2W 0.023(4) 0.022(4) 0.004(3) 0.003(3) -0.003(2) -0.007(3)
C5 0.019(5) 0.008(5) 0.010(5) 0.000(4) 0.002(4) 0.003(4)
C4A 0.020(5) 0.006(5) 0.009(5) 0.000(3) -0.004(4) 0.005(4)
C2A 0.012(3) 0.001(3) 0.011(3) -0.005(4) 0.001(5) 0.000(2)
C1ME 0.019(4) 0.018(4) 0.023(5) -0.006(5) 0.007(5) 0.004(3)
C6C 0.015(5) 0.007(5) 0.015(5) -0.007(4) 0.000(4) -0.001(4)
C6 0.008(4) 0.012(5) 0.006(4) -0.006(4) 0.002(3) -0.002(4)
C4 0.002(4) 0.012(5) 0.013(5) -0.002(4) 0.000(3) 0.002(3)
O2N 0.025(4) 0.018(4) 0.020(4) 0.009(3) 0.007(3) -0.002(3)
C2 0.011(4) 0.000(4) 0.000(4) -0.003(3) -0.006(4) -0.001(3)
O1N 0.025(4) 0.006(3) 0.014(3) -0.001(3) 0.004(3) -0.006(3)
O1W 0.018(4) 0.028(4) 0.017(4) 0.003(3) -0.005(3) 0.005(3)
N1N 0.010(4) 0.016(4) 0.012(4) -0.001(3) 0.005(3) -0.001(3)
C5B 0.015(4) 0.010(3) 0.004(4) -0.008(4) 0.002(4) 0.001(3)
C5A 0.018(4) 0.005(3) 0.006(4) -0.002(3) -0.001(4) -0.001(3)
N1A 0.015(4) 0.006(4) 0.009(4) 0.001(3) -0.001(3) -0.001(3)
N1B 0.013(4) 0.005(4) 0.004(4) -0.003(3) 0.000(3) -0.002(3)
C6A 0.017(5) 0.006(5) 0.012(4) 0.006(4) 0.002(4) -0.002(4)
C6B 0.011(5) 0.007(5) 0.009(4) 0.001(3) 0.001(3) 0.003(3)
C2C 0.030(6) 0.012(4) 0.007(4) -0.009(5) 0.018(5) 0.003(4)
N3C 0.007(3) 0.005(4) 0.010(4) -0.002(3) 0.004(3) -0.003(3)
C4C 0.023(5) 0.004(5) 0.015(5) -0.002(4) -0.005(4) 0.002(4)
O1ME 0.025(3) 0.020(3) 0.026(5) 0.001(3) 0.004(3) 0.005(2)
O2C 0.011(3) 0.014(3) 0.006(3) 0.003(2) -0.006(2) 0.002(2)

loop_
_atom_type_symbol
_atom_type_description
_atom_type_scat_dispersion_real
_atom_type_scat_dispersion_imag
_atom_type_scat_source
C C 0.0033 0.0016 'International Tables Vol C Tables 4.2.6.8 and 6.1.1.4'
H H 0.0000 0.0000 'International Tables Vol C Tables 4.2.6.8 and 6.1.1.4'
N N 0.0061 0.0033 'International Tables Vol C Tables 4.2.6.8 and 6.1.1.4'
O O 0.0106 0.0060 'International Tables Vol C Tables 4.2.6.8 and 6.1.1.4'
Cu Cu 0.3201 1.2651 'International Tables Vol C Tables 4.2.6.8 and 6.1.1.4'
Rb Rb -0.9393 2.9676 'International Tables Vol C Tables 4.2.6.8 and 6.1.1.4'

loop_
_geom_angle_atom_site_label_1
_geom_angle_atom_site_label_2
_geom_angle_atom_site_label_3
_geom_angle
_geom_angle_site_symmetry_1
_geom_angle_site_symmetry_3
O2B Rb1 O2A 123.28(16) . .
O2B Rb1 O2 75.9(2) . .
O2A Rb1 O2 74.0(2) . .
O2B Rb1 O2C 75.5(2) . 4_554
O2A Rb1 O2C 75.2(2) . 4_554
O2 Rb1 O2C 114.60(18) . 4_554
O2B Rb1 O1W 82.5(2) . .
O2A Rb1 O1W 138.5(2) . .
O2 Rb1 O1W 83.59(19) . .
O2C Rb1 O1W 146.3(2) 4_554 .
O2B Rb1 O1N 125.7(2) . .
O2A Rb1 O1N 90.74(19) . .
O2 Rb1 O1N 158.46(18) . .
O2C Rb1 O1N 74.54(19) 4_554 .
O1W Rb1 O1N 99.07(18) . .
O2B Rb1 O2N 88.0(2) . .
O2A Rb1 O2N 128.9(2) . .
O2 Rb1 O2N 157.16(18) . .
O2C Rb1 O2N 75.7(2) 4_554 .
O1W Rb1 O2N 78.25(17) . .
O1N Rb1 O2N 40.98(18) . .
O2B Rb1 O2W 138.50(19) . .
O2A Rb1 O2W 85.25(18) . .
O2 Rb1 O2W 85.94(17) . .
O2C Rb1 O2W 145.49(18) 4_554 .
O1W Rb1 O2W 58.28(19) . .
O1N Rb1 O2W 77.59(17) . .
O2N Rb1 O2W 96.03(18) . .
O2B Rb1 N1N 105.70(19) . .
O2A Rb1 N1N 108.7(2) . .
O2 Rb1 N1N 174.73(18) . .
O2C Rb1 N1N 70.64(18) 4_554 .
O1W Rb1 N1N 91.60(18) . .
O1N Rb1 N1N 20.73(16) . .
O2N Rb1 N1N 20.81(17) . .
O2W Rb1 N1N 89.71(16) . .
N3A Cu2 N1B 178.3(3) . 4
N3A Cu2 N3C 90.0(3) . 1_565
N1B Cu2 N3C 90.8(3) 4 1_565
N3A Cu2 N1 91.2(3) . .
N1B Cu2 N1 88.0(3) 4 .
N3C Cu2 N1 178.9(3) 1_565 .
N1A Cu3 N1C 91.2(3) 4_545 .
N1A Cu3 N3B 177.3(3) 4_545 .
N1C Cu3 N3B 87.4(3) . .
N1A Cu3 N3 90.6(3) 4_545 .
N1C Cu3 N3 175.3(3) . .
N3B Cu3 N3 91.0(3) . .
C2B O2B Rb1 140.0(4) . .
C2 O2 Rb1 152.1(7) . .
C6C N1C C2C 120.3(9) . .
C6C N1C Cu3 128.4(6) . .
C2C N1C Cu3 111.3(6) . .
C2A O2A Rb1 140.3(4) . .
C6 N1 C2 119.9(8) . .
C6 N1 Cu2 129.8(6) . .
C2 N1 Cu2 110.1(5) . .
N3B C4B C5B 122.3(10) . .
C4A N3A C2A 119.9(8) . .
C4A N3A Cu2 124.5(6) . .
C2A N3A Cu2 115.6(6) . .
C4 N3 C2 118.9(8) . .
C4 N3 Cu3 130.2(6) . .
C2 N3 Cu3 110.8(6) . .
C4B N3B C2B 119.7(8) . .
C4B N3B Cu3 121.9(7) . .
C2B N3B Cu3 118.3(6) . .
C6C C5C C4C 115.1(9) . .
O2B C2B N1B 120.9(11) . .
O2B C2B N3B 119.7(11) . .
N1B C2B N3B 119.4(6) . .
N1N O2W Rb1 142.2(5) 2_575 .
C4 C5 C6 117.5(10) . .
N3A C4A C5A 121.8(9) . .
O2A C2A N1A 120.2(10) . .
O2A C2A N3A 120.7(10) . .
N1A C2A N3A 119.1(6) . .
N1C C6C C5C 122.9(9) . .
N1 C6 C5 121.5(9) . .
C5 C4 N3 122.8(9) . .
N1N O2N Rb1 97.7(5) . .
O2 C2 N3 121.8(8) . .
O2 C2 N1 118.9(7) . .
N3 C2 N1 119.3(7) . .
N1N O1N Rb1 98.3(5) . .
O2W N1N O1N 120.0(7) 2_574 .
O2W N1N O2N 120.1(7) 2_574 .
O1N N1N O2N 119.9(8) . .
O2W N1N Rb1 164.0(6) 2_574 .
O1N N1N Rb1 61.0(4) . .
O2N N1N Rb1 61.5(5) . .
C6B C5B C4B 116.5(7) . .
C6A C5A C4A 116.8(7) . .
C6A N1A C2A 119.2(8) . .
C6A N1A Cu3 122.8(7) . 4_554
C2A N1A Cu3 117.7(6) . 4_554
C6B N1B C2B 119.3(8) . .
C6B N1B Cu2 124.0(6) . 4_544
C2B N1B Cu2 116.7(6) . 4_544
C5A C6A N1A 123.2(9) . .
C5B C6B N1B 122.8(9) . .
O2C C2C N1C 121.7(9) . .
O2C C2C N3C 120.2(9) . .
N1C C2C N3C 118.0(10) . .
C4C N3C C2C 121.0(9) . .
C4C N3C Cu2 126.2(6) . 1_545
C2C N3C Cu2 112.8(6) . 1_545
N3C C4C C5C 122.4(9) . .
C2C O2C Rb1 141.4(8) . 4_545

loop_
_geom_bond_atom_site_label_1
_geom_bond_atom_site_label_2
_geom_bond_distance
_geom_bond_site_symmetry_2
Rb1 O2B 2.763(5) .
Rb1 O2A 2.779(5) .
Rb1 O2 2.874(6) .
Rb1 O2C 2.903(7) 4_554
Rb1 O1W 2.980(8) .
Rb1 O1N 3.096(7) .
Rb1 O2N 3.107(8) .
Rb1 O2W 3.434(7) .
Rb1 N1N 3.503(8) .
Cu2 N3A 1.986(8) .
Cu2 N1B 1.991(8) 4
Cu2 N3C 2.003(8) 1_565
Cu2 N1 2.016(8) .
Cu3 N1A 1.987(8) 4_545
Cu3 N1C 1.987(9) .
Cu3 N3B 1.989(8) .
Cu3 N3 2.009(8) .
O2B C2B 1.262(8) .
O2 C2 1.252(11) .
N1C C6C 1.359(12) .
N1C C2C 1.369(13) .
O2A C2A 1.257(9) .
N1 C6 1.339(12) .
N1 C2 1.369(11) .
C4B N3B 1.312(13) .
C4B C5B 1.402(15) .
N3A C4A 1.327(13) .
N3A C2A 1.394(13) .
N3 C4 1.347(12) .
N3 C2 1.363(11) .
N3B C2B 1.381(14) .
C5C C6C 1.383(14) .
C5C C4C 1.417(14) .
C2B N1B 1.359(15) .
O2W N1N 1.251(10) 2_575
C5 C4 1.342(14) .
C5 C6 1.364(14) .
C4A C5A 1.408(14) .
C2A N1A 1.370(13) .
C1ME O1ME 1.433(10) .
O2N N1N 1.256(10) .
O1N N1N 1.253(9) .
N1N O2W 1.251(10) 2_574
C5B C6B 1.339(15) .
C5A C6A 1.342(14) .
N1A C6A 1.357(13) .
N1A Cu3 1.987(8) 4_554
N1B C6B 1.354(13) .
N1B Cu2 1.991(8) 4_544
C2C O2C 1.235(14) .
C2C N3C 1.400(12) .
N3C C4C 1.321(12) .
N3C Cu2 2.003(8) 1_545
O2C Rb1 2.903(7) 4_545
